data_4304451
loop_
_publ_author_name
'Joe B. Gilroy'
'Peter O. Otieno'
'Michael J. Ferguson'
'Robert McDonald'
'Robin G. Hicks'

_publ_section_title
;
Synthesis and Characterization of 3-Cyano- and 3-Nitroformazans,
Nitrogen-Rich Analogues of \b-Diketimine Ligands
;
_journal_name_full 'Inorganic Chemistry'
_journal_page_first 1279
_journal_page_last 1286
_journal_paper_doi 10.1021/ic7019445
_journal_volume 47
_journal_year 2008
_chemical_formula_moiety 'C14 H11 N5 O2, 0.5(C7 H8)'
_chemical_formula_sum 'C17.5 H15 N5 O2'
_chemical_formula_weight 327.35
_chemical_name_systematic
;
 ?
;
_space_group_IT_number 2
_symmetry_cell_setting triclinic
_symmetry_space_group_name_Hall '-P 1'
_symmetry_space_group_name_H-M 'P -1'
_atom_sites_solution_hydrogens geom
_atom_sites_solution_primary direct
_atom_sites_solution_secondary difmap
_audit_creation_method SHELXL-97
_cell_angle_alpha 71.5642(18)
_cell_angle_beta 85.3860(18)
_cell_angle_gamma 70.4702(17)
_cell_formula_units_Z 2
_cell_length_a 8.3409(9)
_cell_length_b 8.8321(10)
_cell_length_c 12.5426(14)
_cell_measurement_reflns_used 2618
_cell_measurement_temperature 193(2)
_cell_measurement_theta_max 26.37
_cell_measurement_theta_min 2.59
_cell_volume 825.80(16)
_computing_cell_refinement 'Bruker SAINT (Bruker, 1997)'
_computing_data_collection 'Bruker SMART (Bruker, 1997)'
_computing_data_reduction 'Bruker SAINT (Bruker, 1997)'
_computing_molecular_graphics 'Bruker SHELXTL (Bruker, 1997)'
_computing_publication_material 'Bruker SHELXTL (Bruker, 1997)'
_computing_structure_refinement 'SHELXL-97 (Sheldrick, 1997)'
_computing_structure_solution 'SHELXS-97 (Sheldrick, 1990)'
_diffrn_ambient_temperature 193(2)
_diffrn_detector_area_resol_mean 8.192
_diffrn_measured_fraction_theta_full 0.988
_diffrn_measured_fraction_theta_max 0.988
_diffrn_measurement_device_type 'Bruker PLATFORM diffractometer/SMART 1000 CCD area detector'
_diffrn_measurement_method '\w scans'
_diffrn_radiation_monochromator graphite
_diffrn_radiation_source 'fine-focus sealed tube'
_diffrn_radiation_type MoK\a
_diffrn_radiation_wavelength 0.71073
_diffrn_reflns_av_R_equivalents 0.0222
_diffrn_reflns_av_sigmaI/netI 0.0354
_diffrn_reflns_limit_h_max 10
_diffrn_reflns_limit_h_min -10
_diffrn_reflns_limit_k_max 11
_diffrn_reflns_limit_k_min -11
_diffrn_reflns_limit_l_max 15
_diffrn_reflns_limit_l_min -15
_diffrn_reflns_number 6383
_diffrn_reflns_theta_full 26.39
_diffrn_reflns_theta_max 26.39
_diffrn_reflns_theta_min 2.57
_diffrn_standards_decay_% 0
_diffrn_standards_interval_time 0
_diffrn_standards_number 0
_exptl_absorpt_coefficient_mu 0.090
_exptl_absorpt_correction_T_max 0.9883
_exptl_absorpt_correction_T_min 0.9682
_exptl_absorpt_correction_type multi-scan
_exptl_absorpt_process_details 'SADABS (Sheldrick, 1996)'
_exptl_crystal_colour purple
_exptl_crystal_density_diffrn 1.316
_exptl_crystal_density_method 'not measured'
_exptl_crystal_description fragment
_exptl_crystal_F_000 342
_exptl_crystal_size_max 0.36
_exptl_crystal_size_mid 0.22
_exptl_crystal_size_min 0.13
_refine_diff_density_max 0.227
_refine_diff_density_min -0.142
_refine_diff_density_rms 0.035
_refine_ls_extinction_method none
_refine_ls_goodness_of_fit_ref 1.038
_refine_ls_hydrogen_treatment constr
_refine_ls_matrix_type full
_refine_ls_number_parameters 244
_refine_ls_number_reflns 3353
_refine_ls_number_restraints 2
_refine_ls_restrained_S_all 1.038
_refine_ls_R_factor_all 0.0634
_refine_ls_R_factor_gt 0.0410
_refine_ls_shift/su_max 0.001
_refine_ls_shift/su_mean 0.000
_refine_ls_structure_factor_coef Fsqd
_refine_ls_weighting_details 'calc w=1/[\s^2^(Fo^2^)+(0.0570P)^2^+0.1060P] where P=(Fo^2^+2Fc^2^)/3'
_refine_ls_weighting_scheme calc
_refine_ls_wR_factor_gt 0.1092
_refine_ls_wR_factor_ref 0.1219
_reflns_number_gt 2402
_reflns_number_total 3353
_reflns_threshold_expression I>2\s(I)
_cod_data_source_file ic7019445-file002.cif
_cod_data_source_block vic0603
_cod_depositor_comments
;
The following automatic conversions were performed:
'_symmetry_cell_setting' value 'Triclinic' changed to 'triclinic'
according to '/home/saulius/struct/CIF-dictionaries/cif_core.dic'
dictionary named 'cif_core.dic' version 2.4.1 from 2010-06-29.

Automatic conversion script
Id: cif_fix_enum 1527 2010-12-29 10:47:43Z saulius 
;
_cod_original_formula_sum 'C17.50 H15 N5 O2'
_cod_database_code 4304451

loop_
_symmetry_equiv_pos_as_xyz
'x, y, z'
'-x, -y, -z'

loop_
_atom_site_label
_atom_site_type_symbol
_atom_site_fract_x
_atom_site_fract_y
_atom_site_fract_z
_atom_site_U_iso_or_equiv
_atom_site_adp_type
_atom_site_occupancy
_atom_site_symmetry_multiplicity
_atom_site_calc_flag
_atom_site_refinement_flags
_atom_site_disorder_assembly
_atom_site_disorder_group
O1 O 0.50733(13) 0.14656(13) 0.55380(9) 0.0425(3) Uani 1 1 d . . .
H1O H 0.5992 0.0681 0.5558 0.051 Uiso 1 1 calc R . .
O2 O 0.19697(15) 0.93270(15) 0.23200(10) 0.0557(3) Uani 1 1 d . . .
H2O H 0.1504 0.9018 0.2932 0.067 Uiso 1 1 calc R . .
N1 N 0.11367(14) 0.51374(15) 0.59832(10) 0.0331(3) Uani 1 1 d . . .
N2 N 0.24033(14) 0.38493(14) 0.58594(10) 0.0330(3) Uani 1 1 d . . .
H2N H 0.3057 0.3997 0.5275 0.040 Uiso 1 1 calc R . .
N3 N 0.16878(14) 0.71154(15) 0.42222(10) 0.0334(3) Uani 1 1 d . . .
N4 N 0.29681(14) 0.59420(15) 0.40171(10) 0.0342(3) Uani 1 1 d . . .
N5 N -0.16857(16) 0.90229(17) 0.55532(12) 0.0474(4) Uani 1 1 d . . .
C1 C 0.08828(16) 0.66172(17) 0.52120(12) 0.0324(3) Uani 1 1 d . . .
C2 C -0.05431(18) 0.79576(18) 0.54097(12) 0.0356(3) Uani 1 1 d . . .
C11 C 0.27304(17) 0.22444(18) 0.66418(12) 0.0334(3) Uani 1 1 d . . .
C12 C 0.41590(18) 0.09874(18) 0.64510(13) 0.0355(3) Uani 1 1 d . . .
C13 C 0.4556(2) -0.0642(2) 0.71886(14) 0.0452(4) Uani 1 1 d . . .
H13 H 0.5517 -0.1515 0.7067 0.054 Uiso 1 1 calc R . .
C14 C 0.3550(2) -0.0988(2) 0.80970(15) 0.0532(5) Uani 1 1 d . . .
H14 H 0.3830 -0.2104 0.8603 0.064 Uiso 1 1 calc R . .
C15 C 0.2140(2) 0.0260(2) 0.82867(15) 0.0532(5) Uani 1 1 d . . .
H15 H 0.1460 0.0001 0.8919 0.064 Uiso 1 1 calc R . .
C16 C 0.17222(19) 0.1886(2) 0.75542(13) 0.0428(4) Uani 1 1 d . . .
H16 H 0.0751 0.2750 0.7677 0.051 Uiso 1 1 calc R . .
C21 C 0.37658(18) 0.64082(19) 0.30043(13) 0.0359(3) Uani 1 1 d . . .
C22 C 0.32841(19) 0.8014(2) 0.21928(13) 0.0421(4) Uani 1 1 d . . .
C23 C 0.4202(2) 0.8272(3) 0.12166(15) 0.0548(5) Uani 1 1 d . . .
H23 H 0.3875 0.9347 0.0659 0.066 Uiso 1 1 calc R . .
C24 C 0.5571(2) 0.6997(3) 0.10476(16) 0.0610(5) Uani 1 1 d . . .
H24 H 0.6188 0.7202 0.0377 0.073 Uiso 1 1 calc R . .
C25 C 0.6072(2) 0.5409(3) 0.18405(16) 0.0564(5) Uani 1 1 d . . .
H25 H 0.7028 0.4533 0.1716 0.068 Uiso 1 1 calc R . .
C26 C 0.51709(19) 0.5114(2) 0.28088(15) 0.0452(4) Uani 1 1 d . . .
H26 H 0.5501 0.4025 0.3351 0.054 Uiso 1 1 calc R . .
C10S C -0.1733(10) 0.5402(8) -0.1388(5) 0.146(5) Uani 0.50 1 d PD A -1
H10A H -0.1997 0.4358 -0.1259 0.175 Uiso 0.50 1 calc PR A -1
H10B H -0.1181 0.5663 -0.2111 0.175 Uiso 0.50 1 calc PR A -1
H10C H -0.2788 0.6331 -0.1397 0.175 Uiso 0.50 1 calc PR A -1
C11S C -0.0558(4) 0.5179(4) -0.0460(2) 0.0636(12) Uani 0.50 1 d PG A -1
C12S C 0.0015(3) 0.3634(4) 0.0377(3) 0.050(3) Uani 0.50 1 d PGD A -1
H12S H -0.0341 0.2724 0.0366 0.060 Uiso 0.50 1 calc PR A -1
C13S C 0.1111(4) 0.3421(3) 0.1231(2) 0.0636(11) Uani 0.50 1 d PG A -1
H13S H 0.1503 0.2365 0.1803 0.076 Uiso 0.50 1 calc PR A -1
C14S C 0.1633(4) 0.4753(4) 0.1247(2) 0.0646(19) Uani 0.50 1 d PG A -1
H14S H 0.2382 0.4607 0.1830 0.078 Uiso 0.50 1 calc PR A -1
C15S C 0.1059(4) 0.6298(3) 0.0409(3) 0.0653(11) Uani 0.50 1 d PG A -1
H15S H 0.1416 0.7208 0.0421 0.078 Uiso 0.50 1 calc PR A -1
C16S C -0.0036(4) 0.6511(3) -0.0444(2) 0.084(4) Uani 0.50 1 d PGD A -1
H16S H -0.0429 0.7567 -0.1017 0.101 Uiso 0.50 1 calc PR A -1

loop_
_atom_site_aniso_label
_atom_site_aniso_U_11
_atom_site_aniso_U_22
_atom_site_aniso_U_33
_atom_site_aniso_U_23
_atom_site_aniso_U_13
_atom_site_aniso_U_12
O1 0.0332(6) 0.0330(6) 0.0506(7) -0.0144(5) 0.0074(5) 0.0029(4)
O2 0.0526(7) 0.0445(7) 0.0528(8) -0.0025(6) 0.0094(6) -0.0077(6)
N1 0.0269(6) 0.0314(7) 0.0381(7) -0.0149(6) 0.0015(5) -0.0021(5)
N2 0.0275(6) 0.0298(7) 0.0370(7) -0.0129(5) 0.0044(5) -0.0018(5)
N3 0.0284(6) 0.0312(6) 0.0393(7) -0.0150(5) 0.0030(5) -0.0045(5)
N4 0.0288(6) 0.0336(7) 0.0404(7) -0.0166(6) 0.0052(5) -0.0067(5)
N5 0.0378(7) 0.0394(8) 0.0570(9) -0.0205(7) 0.0051(6) 0.0019(6)
C1 0.0265(7) 0.0295(8) 0.0380(8) -0.0139(7) 0.0025(6) -0.0025(6)
C2 0.0316(7) 0.0329(8) 0.0385(8) -0.0125(7) 0.0032(6) -0.0051(6)
C11 0.0309(7) 0.0292(8) 0.0368(8) -0.0096(6) -0.0027(6) -0.0054(6)
C12 0.0328(7) 0.0310(8) 0.0404(8) -0.0137(7) -0.0021(6) -0.0044(6)
C13 0.0436(9) 0.0293(8) 0.0548(10) -0.0109(7) -0.0048(8) -0.0027(7)
C14 0.0614(11) 0.0337(9) 0.0553(11) -0.0019(8) -0.0053(9) -0.0134(8)
C15 0.0547(10) 0.0484(10) 0.0500(10) -0.0058(8) 0.0076(8) -0.0187(8)
C16 0.0375(8) 0.0393(9) 0.0455(9) -0.0115(7) 0.0044(7) -0.0070(7)
C21 0.0334(7) 0.0427(9) 0.0380(8) -0.0195(7) 0.0055(6) -0.0148(6)
C22 0.0404(8) 0.0471(10) 0.0409(9) -0.0144(8) 0.0022(7) -0.0162(7)
C23 0.0611(11) 0.0665(12) 0.0414(10) -0.0134(9) 0.0087(8) -0.0312(10)
C24 0.0637(12) 0.0876(15) 0.0488(11) -0.0336(11) 0.0243(9) -0.0396(11)
C25 0.0468(10) 0.0748(13) 0.0651(12) -0.0463(11) 0.0233(9) -0.0238(9)
C26 0.0394(8) 0.0510(10) 0.0544(10) -0.0300(8) 0.0100(7) -0.0152(7)
C10S 0.094(8) 0.206(14) 0.122(8) -0.094(9) -0.014(6) 0.016(8)
C11S 0.0381(19) 0.092(3) 0.053(2) -0.041(2) 0.0078(16) 0.006(2)
C12S 0.062(6) 0.030(3) 0.059(5) -0.018(3) 0.029(5) -0.020(3)
C13S 0.066(3) 0.049(2) 0.053(2) -0.0057(19) 0.010(2) -0.002(2)
C14S 0.042(4) 0.087(5) 0.064(4) -0.044(4) -0.004(3) 0.000(3)
C15S 0.069(3) 0.056(3) 0.085(3) -0.038(3) 0.032(2) -0.030(2)
C16S 0.063(7) 0.079(6) 0.072(7) -0.015(5) 0.017(6) 0.014(4)

loop_
_atom_type_symbol
_atom_type_description
_atom_type_scat_dispersion_real
_atom_type_scat_dispersion_imag
_atom_type_scat_source
C C 0.0033 0.0016 'International Tables Vol C Tables 4.2.6.8 and 6.1.1.4'
H H 0.0000 0.0000 'International Tables Vol C Tables 4.2.6.8 and 6.1.1.4'
N N 0.0061 0.0033 'International Tables Vol C Tables 4.2.6.8 and 6.1.1.4'
O O 0.0106 0.0060 'International Tables Vol C Tables 4.2.6.8 and 6.1.1.4'

loop_
_geom_angle_atom_site_label_1
_geom_angle_atom_site_label_2
_geom_angle_atom_site_label_3
_geom_angle
_geom_angle_site_symmetry_1
_geom_angle_site_symmetry_3
_geom_angle_publ_flag
N2 N1 C1 118.13(11) . . ?
N1 N2 C11 120.93(12) . . ?
N4 N3 C1 115.11(11) . . ?
N3 N4 C21 115.96(12) . . ?
N1 C1 N3 132.01(12) . . ?
N1 C1 C2 114.42(12) . . ?
N3 C1 C2 113.51(12) . . ?
N5 C2 C1 179.03(16) . . ?
C16 C11 C12 120.89(14) . . ?
C16 C11 N2 123.27(13) . . ?
C12 C11 N2 115.84(13) . . ?
O1 C12 C13 124.42(13) . . ?
O1 C12 C11 116.50(13) . . ?
C13 C12 C11 119.08(14) . . ?
C14 C13 C12 119.70(15) . . ?
C13 C14 C15 121.12(15) . . ?
C14 C15 C16 119.81(16) . . ?
C15 C16 C11 119.39(15) . . ?
N4 C21 C26 114.82(14) . . ?
N4 C21 C22 126.04(14) . . ?
C26 C21 C22 119.14(14) . . ?
O2 C22 C23 118.01(15) . . ?
O2 C22 C21 122.95(14) . . ?
C23 C22 C21 119.04(16) . . ?
C24 C23 C22 120.79(18) . . ?
C23 C24 C25 121.03(16) . . ?
C26 C25 C24 119.34(17) . . ?
C25 C26 C21 120.65(17) . . ?
C12S C11S C16S 120.0 . . ?
C12S C11S C10S 119.89(11) . . ?
C16S C11S C10S 120.11(11) . . ?
C13S C12S C11S 120.0 . . ?
C12S C13S C14S 120.0 . . ?
C15S C14S C13S 120.0 . . ?
C14S C15S C16S 120.0 . . ?
C15S C16S C11S 120.0 . . ?

loop_
_geom_bond_atom_site_label_1
_geom_bond_atom_site_label_2
_geom_bond_distance
_geom_bond_site_symmetry_2
_geom_bond_publ_flag
O1 C12 1.3566(18) . ?
O2 C22 1.3457(18) . ?
N1 N2 1.3101(15) . ?
N1 C1 1.3180(18) . ?
N2 C11 1.3969(18) . ?
N3 N4 1.2904(15) . ?
N3 C1 1.3798(18) . ?
N4 C21 1.3937(19) . ?
N5 C2 1.1427(18) . ?
C1 C2 1.4403(18) . ?
C11 C16 1.382(2) . ?
C11 C12 1.3955(19) . ?
C12 C13 1.388(2) . ?
C13 C14 1.376(2) . ?
C14 C15 1.382(2) . ?
C15 C16 1.382(2) . ?
C21 C26 1.405(2) . ?
C21 C22 1.407(2) . ?
C22 C23 1.388(2) . ?
C23 C24 1.367(3) . ?
C24 C25 1.387(3) . ?
C25 C26 1.375(2) . ?
C10S C11S 1.5036(16) . ?
C11S C12S 1.3900 . ?
C11S C16S 1.3900 . ?
C12S C13S 1.3900 . ?
C13S C14S 1.3900 . ?
C14S C15S 1.3900 . ?
C15S C16S 1.3900 . ?

loop_
_geom_hbond_atom_site_label_D
_geom_hbond_atom_site_label_H
_geom_hbond_atom_site_label_A
_geom_hbond_distance_DH
_geom_hbond_distance_HA
_geom_hbond_distance_DA
_geom_hbond_angle_DHA
_geom_hbond_site_symmetry_A
N2 H2N N4 0.88 1.91 2.5853(17) 131.8 .
O1 H1O N5 0.84 2.00 2.8364(15) 173.2 1_645
O2 H2O N3 0.84 1.90 2.6138(17) 141.9 .

loop_
_geom_torsion_atom_site_label_1
_geom_torsion_atom_site_label_2
_geom_torsion_atom_site_label_3
_geom_torsion_atom_site_label_4
_geom_torsion
_geom_torsion_site_symmetry_1
_geom_torsion_site_symmetry_2
_geom_torsion_site_symmetry_3
_geom_torsion_site_symmetry_4
_geom_torsion_publ_flag
C1 N1 N2 C11 -179.42(12) . . . . ?
C1 N3 N4 C21 178.11(11) . . . . ?
N2 N1 C1 N3 2.5(2) . . . . ?
N2 N1 C1 C2 179.52(12) . . . . ?
N4 N3 C1 N1 -2.7(2) . . . . ?
N4 N3 C1 C2 -179.74(12) . . . . ?
N1 C1 C2 N5 -115(10) . . . . ?
N3 C1 C2 N5 63(10) . . . . ?
N1 N2 C11 C16 3.0(2) . . . . ?
N1 N2 C11 C12 -177.13(12) . . . . ?
C16 C11 C12 O1 -179.58(13) . . . . ?
N2 C11 C12 O1 0.57(19) . . . . ?
C16 C11 C12 C13 0.4(2) . . . . ?
N2 C11 C12 C13 -179.47(13) . . . . ?
O1 C12 C13 C14 179.34(14) . . . . ?
C11 C12 C13 C14 -0.6(2) . . . . ?
C12 C13 C14 C15 0.4(3) . . . . ?
C13 C14 C15 C16 0.1(3) . . . . ?
C14 C15 C16 C11 -0.4(3) . . . . ?
C12 C11 C16 C15 0.1(2) . . . . ?
N2 C11 C16 C15 179.95(14) . . . . ?
N3 N4 C21 C26 179.12(12) . . . . ?
N3 N4 C21 C22 -1.1(2) . . . . ?
N4 C21 C22 O2 1.1(2) . . . . ?
C26 C21 C22 O2 -179.14(14) . . . . ?
N4 C21 C22 C23 -179.23(14) . . . . ?
C26 C21 C22 C23 0.5(2) . . . . ?
O2 C22 C23 C24 178.75(16) . . . . ?
C21 C22 C23 C24 -0.9(3) . . . . ?
C22 C23 C24 C25 0.5(3) . . . . ?
C23 C24 C25 C26 0.3(3) . . . . ?
C24 C25 C26 C21 -0.7(3) . . . . ?
N4 C21 C26 C25 -179.94(14) . . . . ?
C22 C21 C26 C25 0.3(2) . . . . ?
C16S C11S C12S C13S 0.0 . . . . ?
C10S C11S C12S C13S 179.6(5) . . . . ?
C11S C12S C13S C14S 0.0 . . . . ?
C12S C13S C14S C15S 0.0 . . . . ?
C13S C14S C15S C16S 0.0 . . . . ?
C14S C15S C16S C11S 0.0 . . . . ?
C12S C11S C16S C15S 0.0 . . . . ?
C10S C11S C16S C15S -179.6(5) . . . . ?
